data_7122122
loop_
_publ_author_name
'Qin, Qi-Pin'
'Zou, Bi-Qun'
'Hu, Fei-Long'
'Huang, Guo-Bao'
'Wang, Shu-Long'
'Gu, Yun-Qiong'
'Tan, Ming-Xiong'

_publ_section_title
;
 Platinum(ii) complexes with rutaecarpine and tryptanthrin derivatives
 induce apoptosis by inhibiting telomerase activity and disrupting
 mitochondrial function.
;
_journal_issue 10
_journal_name_full MedChemComm
_journal_page_first 1639
_journal_page_last 1648
_journal_paper_doi 10.1039/c8md00247a
_journal_volume 9
_journal_year 2018
_chemical_formula_moiety 'C17 H14 Cl2 N2 O3 Pt S'
_chemical_formula_sum 'C17 H14 Cl2 N2 O3 Pt S'
_chemical_formula_weight 592.35
_space_group_crystal_system triclinic
_space_group_IT_number 2
_space_group_name_Hall '-P 1'
_space_group_name_H-M_alt 'P -1'
_symmetry_space_group_name_Hall '-P 1'
_symmetry_space_group_name_H-M 'P -1'
_atom_sites_solution_hydrogens geom
_atom_sites_solution_primary direct
_atom_sites_solution_secondary difmap
_audit_creation_date 2018-01-25
_audit_creation_method
;
  Olex2 1.2-ac2
  (compiled 2012.03.06 svn.r2239, GUI svn.r4109)
;
_audit_update_record
;
2018-04-30 deposited with the CCDC.
2018-08-08 downloaded from the CCDC.
;
_cell_angle_alpha 95.0330(10)
_cell_angle_beta 90.1660(10)
_cell_angle_gamma 98.3380(10)
_cell_formula_units_Z 2
_cell_length_a 8.51960(10)
_cell_length_b 9.9538(2)
_cell_length_c 10.8961(2)
_cell_measurement_reflns_used 8902
_cell_measurement_temperature 293(2)
_cell_measurement_theta_max 27.56
_cell_measurement_theta_min 2.67
_cell_volume 910.61(3)
_computing_data_reduction 'SAINT v7.68A (Bruker, 2009)'
_computing_molecular_graphics
;
O. V. Dolomanov, L. J. Bourhis, R. J. Gildea, J. A. K. Howard and H. Puschmann,
OLEX2: a complete structure solution, refinement and analysis program.
J. Appl. Cryst. (2009). 42, 339-341.
;
_computing_publication_material
;
O. V. Dolomanov, L. J. Bourhis, R. J. Gildea, J. A. K. Howard and H. Puschmann,
OLEX2: a complete structure solution, refinement and analysis program.
J. Appl. Cryst. (2009). 42, 339-341.
;
_computing_structure_refinement
;
XL, G.M. Sheldrick, Acta Cryst.
(2008). A64, 112-122
;
_computing_structure_solution 'SHELXS-97 (Sheldrick, 1990)'
_diffrn_ambient_temperature 293(2)
_diffrn_measured_fraction_theta_full 0.985
_diffrn_measured_fraction_theta_max 0.985
_diffrn_measurement_device_type 'CCD area detector'
_diffrn_measurement_method 'phi and omega scans'
_diffrn_radiation_monochromator graphite
_diffrn_radiation_type MoK\a
_diffrn_radiation_wavelength 0.71073
_diffrn_reflns_av_R_equivalents 0.0225
_diffrn_reflns_av_unetI/netI 0.0230
_diffrn_reflns_limit_h_max 11
_diffrn_reflns_limit_h_min -10
_diffrn_reflns_limit_k_max 12
_diffrn_reflns_limit_k_min -13
_diffrn_reflns_limit_l_max 14
_diffrn_reflns_limit_l_min -13
_diffrn_reflns_number 14970
_diffrn_reflns_theta_full 27.70
_diffrn_reflns_theta_max 27.70
_diffrn_reflns_theta_min 1.88
_diffrn_source 'fine-focus sealed tube'
_diffrn_source_current 30.0
_diffrn_source_power 1.5
_diffrn_source_voltage 50.0
_exptl_absorpt_coefficient_mu 8.133
_exptl_absorpt_correction_type multi-scan
_exptl_crystal_colour red
_exptl_crystal_density_diffrn 2.160
_exptl_crystal_density_method 'not measured'
_exptl_crystal_description block
_exptl_crystal_F_000 564
_exptl_crystal_size_max 0.32
_exptl_crystal_size_mid 0.28
_exptl_crystal_size_min 0.22
_refine_diff_density_max 7.819
_refine_diff_density_min -1.196
_refine_diff_density_rms 0.194
_refine_ls_extinction_method none
_refine_ls_goodness_of_fit_ref 1.099
_refine_ls_hydrogen_treatment mixed
_refine_ls_matrix_type full
_refine_ls_number_parameters 237
_refine_ls_number_reflns 4204
_refine_ls_number_restraints 0
_refine_ls_restrained_S_all 1.099
_refine_ls_R_factor_all 0.0544
_refine_ls_R_factor_gt 0.0503
_refine_ls_shift/su_max 0.000
_refine_ls_shift/su_mean 0.000
_refine_ls_structure_factor_coef Fsqd
_refine_ls_weighting_details 'calc w=1/[\s^2^(Fo^2^)+(0.0554P)^2^+9.3817P] where P=(Fo^2^+2Fc^2^)/3'
_refine_ls_weighting_scheme calc
_refine_ls_wR_factor_gt 0.1256
_refine_ls_wR_factor_ref 0.1279
_reflns_number_gt 3863
_reflns_number_total 4204
_reflns_threshold_expression >2sigma(I)
_cod_data_source_file c8md00247a2.cif
_cod_data_source_block tmx2016030712_0m
_cod_depositor_comments 'Adding full bibliography for 7122121--7122124.cif.'
_cod_database_code 7122122

loop_
_space_group_symop_id
_space_group_symop_operation_xyz
1 'x, y, z'
2 '-x, -y, -z'

loop_
_atom_site_label
_atom_site_type_symbol
_atom_site_fract_x
_atom_site_fract_y
_atom_site_fract_z
_atom_site_U_iso_or_equiv
_atom_site_adp_type
_atom_site_occupancy
_atom_site_symmetry_multiplicity
_atom_site_calc_flag
_atom_site_refinement_flags
C1 C -0.1427(12) 0.2664(12) 1.0892(9) 0.053(2) Uani 1 1 d .
H1 H -0.1089 0.3531 1.1273 0.063 Uiso 1 1 calc R
C2 C -0.2659(13) 0.1781(12) 1.1373(10) 0.057(3) Uani 1 1 d .
H2 H -0.3144 0.2057 1.2096 0.069 Uiso 1 1 calc R
C3 C -0.3149(12) 0.0532(13) 1.0794(11) 0.062(3) Uani 1 1 d .
H3 H -0.3974 -0.0023 1.1139 0.074 Uiso 1 1 calc R
C4 C -0.2492(11) 0.0030(11) 0.9715(10) 0.053(2) Uani 1 1 d .
H4 H -0.2860 -0.0831 0.9333 0.064 Uiso 1 1 calc R
C5 C -0.1258(10) 0.0885(9) 0.9243(8) 0.0408(18) Uani 1 1 d .
C6 C -0.0731(11) 0.2184(10) 0.9817(8) 0.0427(19) Uani 1 1 d .
C7 C 0.0610(11) 0.2825(9) 0.9166(8) 0.0406(18) Uani 1 1 d .
C8 C 0.0812(9) 0.1783(8) 0.8073(8) 0.0347(16) Uani 1 1 d .
C9 C 0.1883(10) 0.0758(9) 0.6345(8) 0.0383(17) Uani 1 1 d .
C10 C 0.0828(10) -0.0439(9) 0.6433(8) 0.0424(19) Uani 1 1 d .
C11 C -0.0371(10) -0.0532(9) 0.7404(9) 0.0428(19) Uani 1 1 d .
C12 C 0.0894(12) -0.1567(10) 0.5584(10) 0.052(2) Uani 1 1 d .
H12 H 0.0215 -0.2376 0.5650 0.062 Uiso 1 1 calc R
C13 C 0.1974(13) -0.1463(11) 0.4651(10) 0.058(3) Uani 1 1 d .
H13 H 0.2020 -0.2207 0.4080 0.070 Uiso 1 1 calc R
C14 C 0.2993(12) -0.0265(12) 0.4552(10) 0.055(2) Uani 1 1 d .
H14 H 0.3713 -0.0214 0.3913 0.065 Uiso 1 1 calc R
C15 C 0.2959(11) 0.0852(10) 0.5383(9) 0.046(2) Uani 1 1 d .
H15 H 0.3642 0.1657 0.5305 0.055 Uiso 1 1 calc R
C16 C 0.7031(13) 0.5092(12) 0.6473(13) 0.070(3) Uani 1 1 d .
H16A H 0.6913 0.4909 0.5595 0.105 Uiso 1 1 calc R
H16B H 0.7298 0.4301 0.6822 0.105 Uiso 1 1 calc R
H16C H 0.7860 0.5845 0.6662 0.105 Uiso 1 1 calc R
O3 O 0.4728(10) 0.6605(7) 0.6437(7) 0.0611(19) Uani 1 1 d .
C18 C 0.5745(15) 0.6088(11) 0.8636(10) 0.060(3) Uani 1 1 d .
H18A H 0.6456 0.6932 0.8656 0.090 Uiso 1 1 calc R
H18B H 0.6257 0.5422 0.9005 0.090 Uiso 1 1 calc R
H18C H 0.4807 0.6230 0.9085 0.090 Uiso 1 1 calc R
Cl1 Cl 0.5374(3) 0.2547(3) 0.8054(3) 0.0560(6) Uani 1 1 d .
Cl2 Cl 0.1431(3) 0.4616(3) 0.6417(2) 0.0561(6) Uani 1 1 d .
S1 S 0.5223(3) 0.5503(2) 0.7101(2) 0.0443(5) Uani 1 1 d .
N1 N 0.1861(8) 0.1878(7) 0.7230(6) 0.0369(14) Uani 1 1 d .
N2 N -0.0295(8) 0.0651(7) 0.8180(7) 0.0385(15) Uani 1 1 d .
O1 O 0.1437(9) 0.3909(7) 0.9389(6) 0.0557(17) Uani 1 1 d .
O2 O -0.1339(9) -0.1536(7) 0.7551(8) 0.0608(19) Uani 1 1 d .
Pt1 Pt 0.34847(4) 0.36489(3) 0.71819(3) 0.03930(13) Uani 1 1 d .

loop_
_atom_site_aniso_label
_atom_site_aniso_U_11
_atom_site_aniso_U_22
_atom_site_aniso_U_33
_atom_site_aniso_U_23
_atom_site_aniso_U_13
_atom_site_aniso_U_12
C1 0.056(6) 0.062(6) 0.045(5) 0.012(4) 0.007(4) 0.020(5)
C2 0.051(6) 0.073(7) 0.057(6) 0.027(5) 0.019(5) 0.027(5)
C3 0.037(5) 0.080(8) 0.076(7) 0.035(6) 0.016(5) 0.014(5)
C4 0.038(5) 0.055(6) 0.068(6) 0.022(5) 0.003(4) 0.004(4)
C5 0.033(4) 0.044(5) 0.048(5) 0.014(4) -0.001(3) 0.008(3)
C6 0.040(4) 0.048(5) 0.043(5) 0.012(4) 0.001(3) 0.012(4)
C7 0.045(5) 0.039(4) 0.038(4) 0.004(3) 0.002(3) 0.005(4)
C8 0.028(4) 0.035(4) 0.040(4) 0.005(3) -0.003(3) 0.003(3)
C9 0.031(4) 0.040(4) 0.043(4) -0.003(3) -0.008(3) 0.008(3)
C10 0.037(4) 0.044(5) 0.046(5) 0.002(4) -0.011(4) 0.007(4)
C11 0.035(4) 0.040(4) 0.054(5) 0.008(4) -0.010(4) 0.004(3)
C12 0.052(5) 0.041(5) 0.063(6) -0.007(4) -0.016(5) 0.014(4)
C13 0.059(6) 0.056(6) 0.060(6) -0.018(5) -0.014(5) 0.023(5)
C14 0.043(5) 0.074(7) 0.048(5) -0.008(5) -0.001(4) 0.020(5)
C15 0.035(4) 0.056(5) 0.045(5) -0.004(4) -0.003(3) 0.006(4)
C16 0.051(6) 0.060(7) 0.098(9) 0.008(6) 0.033(6) 0.002(5)
O3 0.079(5) 0.045(4) 0.063(4) 0.020(3) 0.009(4) 0.010(4)
C18 0.075(7) 0.048(5) 0.051(6) -0.004(4) -0.009(5) -0.007(5)
Cl1 0.0471(12) 0.0500(13) 0.0705(16) 0.0163(11) -0.0094(11) -0.0003(10)
Cl2 0.0563(14) 0.0559(14) 0.0574(14) 0.0098(11) -0.0006(11) 0.0093(11)
S1 0.0453(12) 0.0358(10) 0.0495(12) 0.0048(9) 0.0083(9) -0.0027(9)
N1 0.030(3) 0.039(4) 0.039(4) -0.001(3) -0.004(3) -0.001(3)
N2 0.034(3) 0.036(4) 0.044(4) 0.007(3) -0.002(3) -0.002(3)
O1 0.059(4) 0.052(4) 0.049(4) -0.007(3) 0.006(3) -0.009(3)
O2 0.058(4) 0.035(3) 0.083(5) 0.006(3) 0.000(4) -0.012(3)
Pt1 0.03843(19) 0.03751(19) 0.03886(19) 0.00247(12) 0.00388(12) -0.00443(12)

loop_
_atom_type_symbol
_atom_type_description
_atom_type_scat_dispersion_real
_atom_type_scat_dispersion_imag
_atom_type_scat_source
C C 0.0033 0.0016 'International Tables Vol C Tables 4.2.6.8 and 6.1.1.4'
H H 0.0000 0.0000 'International Tables Vol C Tables 4.2.6.8 and 6.1.1.4'
Cl Cl 0.1484 0.1585 'International Tables Vol C Tables 4.2.6.8 and 6.1.1.4'
N N 0.0061 0.0033 'International Tables Vol C Tables 4.2.6.8 and 6.1.1.4'
O O 0.0106 0.0060 'International Tables Vol C Tables 4.2.6.8 and 6.1.1.4'
Pt Pt -1.7033 8.3905 'International Tables Vol C Tables 4.2.6.8 and 6.1.1.4'
S S 0.1246 0.1234 'International Tables Vol C Tables 4.2.6.8 and 6.1.1.4'

loop_
_geom_angle_atom_site_label_1
_geom_angle_atom_site_label_2
_geom_angle_atom_site_label_3
_geom_angle
C2 C1 H1 121.5
C6 C1 H1 121.5
C6 C1 C2 117.0(10)
C1 C2 H2 119.7
C3 C2 C1 120.6(10)
C3 C2 H2 119.7
C2 C3 H3 118.1
C2 C3 C4 123.8(10)
C4 C3 H3 118.1
C3 C4 H4 121.9
C5 C4 C3 116.1(10)
C5 C4 H4 121.9
C4 C5 C6 121.4(9)
C4 C5 N2 129.7(9)
C6 C5 N2 108.9(7)
C1 C6 C5 121.1(9)
C1 C6 C7 129.1(9)
C5 C6 C7 109.7(8)
C6 C7 C8 104.1(7)
O1 C7 C6 130.5(9)
O1 C7 C8 125.3(8)
N1 C8 C7 127.9(7)
N1 C8 N2 124.2(8)
N2 C8 C7 107.7(7)
C10 C9 N1 119.9(8)
C15 C9 C10 120.2(8)
C15 C9 N1 119.8(8)
C9 C10 C11 121.0(8)
C9 C10 C12 119.9(9)
C12 C10 C11 119.2(9)
N2 C11 C10 113.0(7)
O2 C11 C10 125.4(9)
O2 C11 N2 121.6(9)
C10 C12 H12 120.4
C13 C12 C10 119.2(10)
C13 C12 H12 120.4
C12 C13 H13 119.6
C12 C13 C14 120.7(9)
C14 C13 H13 119.6
C13 C14 H14 119.4
C15 C14 C13 121.2(10)
C15 C14 H14 119.4
C9 C15 H15 120.6
C14 C15 C9 118.9(9)
C14 C15 H15 120.6
H16A C16 H16B 109.5
H16A C16 H16C 109.5
H16B C16 H16C 109.5
S1 C16 H16A 109.5
S1 C16 H16B 109.5
S1 C16 H16C 109.5
H18A C18 H18B 109.5
H18A C18 H18C 109.5
H18B C18 H18C 109.5
S1 C18 H18A 109.5
S1 C18 H18B 109.5
S1 C18 H18C 109.5
C16 S1 Pt1 110.6(4)
O3 S1 C16 108.5(6)
O3 S1 C18 110.7(5)
O3 S1 Pt1 116.9(4)
C18 S1 C16 103.2(7)
C18 S1 Pt1 106.0(4)
C8 N1 C9 118.4(7)
C8 N1 Pt1 120.3(6)
C9 N1 Pt1 121.2(6)
C8 N2 C5 109.4(7)
C8 N2 C11 123.3(7)
C11 N2 C5 127.2(7)
Cl2 Pt1 Cl1 174.54(9)
S1 Pt1 Cl1 90.97(9)
S1 Pt1 Cl2 93.78(9)
N1 Pt1 Cl1 88.8(2)
N1 Pt1 Cl2 86.5(2)
N1 Pt1 S1 178.9(2)

loop_
_geom_bond_atom_site_label_1
_geom_bond_atom_site_label_2
_geom_bond_distance
C1 H1 0.9300
C1 C2 1.402(15)
C1 C6 1.392(13)
C2 H2 0.9300
C2 C3 1.352(18)
C3 H3 0.9300
C3 C4 1.388(16)
C4 H4 0.9300
C4 C5 1.384(13)
C5 C6 1.397(13)
C5 N2 1.442(11)
C6 C7 1.445(12)
C7 C8 1.536(12)
C7 O1 1.205(11)
C8 N1 1.283(11)
C8 N2 1.375(10)
C9 C10 1.395(13)
C9 C15 1.395(13)
C9 N1 1.411(11)
C10 C11 1.472(13)
C10 C12 1.398(13)
C11 N2 1.382(12)
C11 O2 1.222(11)
C12 H12 0.9300
C12 C13 1.374(16)
C13 H13 0.9300
C13 C14 1.382(17)
C14 H14 0.9300
C14 C15 1.374(14)
C15 H15 0.9300
C16 H16A 0.9600
C16 H16B 0.9600
C16 H16C 0.9600
C16 S1 1.774(10)
O3 S1 1.475(7)
C18 H18A 0.9600
C18 H18B 0.9600
C18 H18C 0.9600
C18 S1 1.756(10)
Cl1 Pt1 2.320(2)
Cl2 Pt1 2.302(3)
S1 Pt1 2.201(2)
N1 Pt1 2.082(7)

loop_
_geom_torsion_atom_site_label_1
_geom_torsion_atom_site_label_2
_geom_torsion_atom_site_label_3
_geom_torsion_atom_site_label_4
_geom_torsion
C1 C2 C3 C4 0.4(17)
C1 C6 C7 C8 179.1(9)
C1 C6 C7 O1 -0.1(17)
C2 C1 C6 C5 0.7(14)
C2 C1 C6 C7 -175.6(9)
C2 C3 C4 C5 0.6(16)
C3 C4 C5 C6 -0.9(14)
C3 C4 C5 N2 177.3(9)
C4 C5 C6 C1 0.3(13)
C4 C5 C6 C7 177.2(8)
C4 C5 N2 C8 -179.0(9)
C4 C5 N2 C11 -2.2(15)
C5 C6 C7 C8 2.4(9)
C5 C6 C7 O1 -176.7(10)
C6 C1 C2 C3 -1.0(15)
C6 C5 N2 C8 -0.6(9)
C6 C5 N2 C11 176.2(8)
C6 C7 C8 N1 -179.2(8)
C6 C7 C8 N2 -2.8(9)
C7 C8 N1 C9 176.4(8)
C7 C8 N1 Pt1 -3.5(11)
C7 C8 N2 C5 2.1(9)
C7 C8 N2 C11 -174.8(7)
C8 N1 Pt1 Cl1 101.7(6)
C8 N1 Pt1 Cl2 -75.5(6)
C8 N1 Pt1 S1 177(87)
C9 C10 C11 N2 -0.9(12)
C9 C10 C11 O2 -179.9(9)
C9 C10 C12 C13 -1.8(14)
C9 N1 Pt1 Cl1 -78.3(6)
C9 N1 Pt1 Cl2 104.5(6)
C9 N1 Pt1 S1 -3(12)
C10 C9 C15 C14 -2.1(13)
C10 C9 N1 C8 -2.9(12)
C10 C9 N1 Pt1 177.1(6)
C10 C11 N2 C5 -177.8(7)
C10 C11 N2 C8 -1.5(11)
C10 C12 C13 C14 0.4(15)
C11 C10 C12 C13 177.6(9)
C12 C10 C11 N2 179.7(8)
C12 C10 C11 O2 0.7(14)
C12 C13 C14 C15 0.2(16)
C13 C14 C15 C9 0.6(15)
C15 C9 C10 C11 -176.8(8)
C15 C9 C10 C12 2.7(13)
C15 C9 N1 C8 176.9(8)
C15 C9 N1 Pt1 -3.1(11)
C16 S1 Pt1 Cl1 47.4(5)
C16 S1 Pt1 Cl2 -135.3(5)
C16 S1 Pt1 N1 -28(11)
O3 S1 Pt1 Cl1 172.2(4)
O3 S1 Pt1 Cl2 -10.5(4)
O3 S1 Pt1 N1 97(11)
C18 S1 Pt1 Cl1 -63.9(5)
C18 S1 Pt1 Cl2 113.4(5)
C18 S1 Pt1 N1 -139(11)
N1 C8 N2 C5 178.7(8)
N1 C8 N2 C11 1.8(13)
N1 C9 C10 C11 3.1(12)
N1 C9 C10 C12 -177.4(8)
N1 C9 C15 C14 178.1(8)
N2 C5 C6 C1 -178.2(8)
N2 C5 C6 C7 -1.3(10)
N2 C8 N1 C9 0.5(12)
N2 C8 N1 Pt1 -179.5(6)
O1 C7 C8 N1 0.0(15)
O1 C7 C8 N2 176.5(9)
O2 C11 N2 C5 1.2(14)
O2 C11 N2 C8 177.5(8)
